data_2001978
loop_
_publ_author_name
'Fronczek, F. R.'
'Lickiss, P. D.'

_publ_section_title
;
 Structure of the highly crowded alkyne
 di[tris(trimethylsilyl)methyl]acetylene and the octasilane
 hexakis(trimethylsilyl)disilane
;
_journal_issue 2
_journal_name_full 'Acta Crystallographica Section C'
_journal_page_first 331
_journal_page_last 333
_journal_paper_doi 10.1107/S0108270192002737
_journal_volume 49
_journal_year 1993
_chemical_formula_sum 'C22 H54 Si6'
_chemical_formula_weight 487.2
_space_group_IT_number 2
_space_group_name_Hall '-P 1'
_space_group_name_H-M_alt 'P -1'
_symmetry_cell_setting triclinic
_symmetry_space_group_name_Hall '-P 1'
_symmetry_space_group_name_H-M 'P -1'
_cell_angle_alpha 68.207(13)
_cell_angle_beta 74.837(14)
_cell_angle_gamma 59.858(9)
_cell_formula_units_Z 1
_cell_length_a 9.0383(10)
_cell_length_b 9.3596(9)
_cell_length_c 11.855(3)
_cell_volume 801.8(3)
_diffrn_radiation_type Mo
_diffrn_radiation_wavelength 0.71073
_exptl_absorpt_coefficient_mu 0.262
_exptl_crystal_density_diffrn 1.009
_exptl_crystal_F_000 270
_cod_data_source_file he0040.cif
_cod_data_source_block he0040_structure_1_of_2
_cod_original_cell_volume 801.8(2)
_cod_database_code 2001978

loop_
_space_group_symop_id
_space_group_symop_operation_xyz
1 x,y,z
2 -x,-y,-z

loop_
_atom_site_label
_atom_site_fract_x
_atom_site_fract_y
_atom_site_fract_z
Si1 .40973(5) .64216(5) .22215(3)
Si2 .65915(5) .73653(4) .29251(4)
Si3 .78498(5) .35262(5) .29180(4)
C1 .52630(10) .51780(10) .44730(10)
C2 .59230(10) .56070(10) .31790(10)
C3 .2008(2) .7861(2) .2900(2)
C4 .3768(2) .4641(2) .2147(2)
C5 .4489(2) .7639(2) .0612(2)
C6 .7650(2) .6907(2) .4255(2)
C7 .8093(2) .7547(2) .1514(2)
C8 .4713(2) .9549(2) .2771(2)
C9 .8422(3) .3625(2) .1263(2)
C10 .9818(2) .3011(2) .3531(2)
C11 .7379(2) .1654(2) .3731(2)
H3A .207(3) .864(3) .291(2)
H3B .126(3) .819(3) .243(2)
H3C .162(3) .723(3) .350(2)
H4A .355(2) .397(2) .294(2)
H4B .285(2) .509(2) .174(2)
H4C .477(2) .387(2) .181(2)
H5A .552(2) .700(2) .023(2)
H5B .362(3) .792(2) .028(2)
H5C .443(2) .859(2) .065(2)
H6A .693(3) .702(3) .491(2)
H6B .854(3) .596(3) .434(2)
H6C .785(3) .767(2) .423(2)
H7A .909(2) .662(2) .161(2)
H7B .766(3) .774(2) .079(2)
H7C .829(3) .842(2) .152(2)
H8A .414(2) .995(2) .208(2)
H8B .393(2) .965(2) .345(2)
H8C .512(2) 1.030(2) .266(2)
H9A .767(3) .356(2) .106(2)
H9B .861(3) .444(2) .083(2)
H9C .936(3) .258(2) .123(2)
H10A 1.014(2) .383(2) .311(2)
H10B .969(2) .297(2) .438(2)
H10C 1.059(3) .214(2) .329(2)
H11A .738(3) .140(3) .449(2)
H11B .656(3) .166(3) .357(2)
H11C .825(3) .076(2) .369(2)

loop_
_geom_bond_atom_site_label_1
_geom_bond_atom_site_label_2
_geom_bond_distance
Si1 C2 1.9150(10)
Si1 C3 1.866(2)
Si1 C4 1.870(2)
Si1 C5 1.871(2)
Si2 C2 1.923(2)
Si2 C6 1.860(2)
Si2 C7 1.871(2)
Si2 C8 1.8690(10)
Si3 C2 1.9190(10)
Si3 C9 1.873(2)
Si3 C10 1.865(2)
Si3 C11 1.860(2)
C1 C1' 1.199(2)
C1 C2 1.475(2)
